data_4075725
loop_
_publ_author_name
'Axenov, Kirill V.'
'Klinga, Martti'
'Leskel\"a, Markku'
'Repo, Timo'

_publ_section_title
;
 Bis(amido)cyclodiphosph(III)azane Hafnium Complexes and Their Activation
 by Tris(perfluorophenyl)borane
;
_journal_issue 6
_journal_name_full Organometallics
_journal_page_first 1336
_journal_paper_doi 10.1021/om0492303
_journal_volume 24
_journal_year 2005
_chemical_formula_moiety 'C18 H42 Hf N4 P2'
_chemical_formula_sum 'C18 H42 Hf N4 P2'
_chemical_formula_weight 554.99
_chemical_name_systematic
; 
 ? 
;
_space_group_IT_number 19
_symmetry_cell_setting orthorhombic
_symmetry_space_group_name_Hall 'P 2ac 2ab'
_symmetry_space_group_name_H-M 'P 21 21 21'
_atom_sites_solution_hydrogens geom
_atom_sites_solution_primary direct
_atom_sites_solution_secondary difmap
_audit_creation_method SHELX97
_cell_angle_alpha 90.00
_cell_angle_beta 90.00
_cell_angle_gamma 90.00
_cell_formula_units_Z 4
_cell_length_a 9.916(1)
_cell_length_b 15.327(1)
_cell_length_c 16.582(2)
_cell_measurement_reflns_used 15961
_cell_measurement_temperature 173(2)
_cell_measurement_theta_max 27.54
_cell_measurement_theta_min 2.79
_cell_volume 2520.2(4)
_computing_cell_refinement 'COLLECT (Nonius, 2002)'
_computing_data_collection 'COLLECT (Nonius, 2002)'
_computing_data_reduction 'COLLECT (Nonius, 2002)'
_computing_molecular_graphics 'SHELXTL (Sheldrick, 1997)'
_computing_publication_material 'SHELXTL (Sheldrick, 1997)'
_computing_structure_refinement 'SHELX97 (Sheldrick, 1997)'
_computing_structure_solution 'SIR2002 (Burla et al., 2003)'
_diffrn_ambient_temperature 173(2)
_diffrn_measured_fraction_theta_full 0.995
_diffrn_measured_fraction_theta_max 0.995
_diffrn_measurement_device_type KappaCCD
_diffrn_measurement_method 'omega and phi scans'
_diffrn_radiation_monochromator graphite
_diffrn_radiation_source 'fine-focus sealed tube'
_diffrn_radiation_type MoK\a
_diffrn_radiation_wavelength 0.71073
_diffrn_reflns_av_R_equivalents 0.0336
_diffrn_reflns_av_sigmaI/netI 0.0584
_diffrn_reflns_limit_h_max 9
_diffrn_reflns_limit_h_min -12
_diffrn_reflns_limit_k_max 19
_diffrn_reflns_limit_k_min -19
_diffrn_reflns_limit_l_max 21
_diffrn_reflns_limit_l_min -21
_diffrn_reflns_number 15961
_diffrn_reflns_theta_full 27.54
_diffrn_reflns_theta_max 27.54
_diffrn_reflns_theta_min 2.79
_exptl_absorpt_coefficient_mu 4.275
_exptl_absorpt_correction_T_max 0.35
_exptl_absorpt_correction_T_min 0.30
_exptl_absorpt_correction_type multi-scan
_exptl_absorpt_process_details 'SADABS (Sheldrick, 1996)'
_exptl_crystal_colour colorless
_exptl_crystal_density_diffrn 1.463
_exptl_crystal_density_method 'not measured'
_exptl_crystal_description block
_exptl_crystal_F_000 1120
_exptl_crystal_size_max 0.30
_exptl_crystal_size_mid 0.25
_exptl_crystal_size_min 0.25
_refine_diff_density_max 0.714
_refine_diff_density_min -0.613
_refine_diff_density_rms 0.091
_refine_ls_abs_structure_details 'Flack H D (1983), Acta Cryst. A39, 876-881'
_refine_ls_abs_structure_Flack 0.001(7)
_refine_ls_extinction_method none
_refine_ls_goodness_of_fit_ref 1.022
_refine_ls_hydrogen_treatment constr
_refine_ls_matrix_type full
_refine_ls_number_parameters 238
_refine_ls_number_reflns 5756
_refine_ls_number_restraints 24
_refine_ls_restrained_S_all 1.052
_refine_ls_R_factor_all 0.0447
_refine_ls_R_factor_gt 0.0304
_refine_ls_shift/su_max 0.033
_refine_ls_shift/su_mean 0.002
_refine_ls_structure_factor_coef Fsqd
_refine_ls_weighting_details 'calc w=1/[\s^2^(Fo^2^)+(0.0000P)^2^+0.0000P] where P=(Fo^2^+2Fc^2^)/3'
_refine_ls_weighting_scheme calc
_refine_ls_wR_factor_gt 0.0480
_refine_ls_wR_factor_ref 0.0511
_reflns_number_gt 4907
_reflns_number_total 5756
_reflns_threshold_expression >2sigma(I)
_cod_data_source_file om0492303si20041005_102149.cif
_cod_data_source_block 307
_cod_depositor_comments
;
The following automatic conversions were performed:
'_atom_site_symetry_multiplicity' tag replaced with
'_atom_site_symmetry_multiplicity'.

Automatic conversion script
Id: cif_correct_tags 1440 2010-10-19 06:21:57Z saulius 
;
_cod_database_code 4075725

loop_
_symmetry_equiv_pos_as_xyz
'x, y, z'
'x+1/2, -y+1/2, -z'
'-x, y+1/2, -z+1/2'
'-x+1/2, -y, z+1/2'

loop_
_atom_site_label
_atom_site_type_symbol
_atom_site_fract_x
_atom_site_fract_y
_atom_site_fract_z
_atom_site_U_iso_or_equiv
_atom_site_adp_type
_atom_site_occupancy
_atom_site_symmetry_multiplicity
_atom_site_calc_flag
_atom_site_refinement_flags
_atom_site_disorder_assembly
_atom_site_disorder_group
Hf1 Hf 0.21744(2) 0.156024(12) 0.215523(10) 0.03394(6) Uani 1 1 d . . .
P1 P 0.13697(13) 0.22402(7) 0.37346(6) 0.0286(3) Uani 1 1 d . A .
P2 P 0.10304(12) 0.32955(7) 0.24399(6) 0.0279(3) Uani 1 1 d . A .
N1 N 0.2219(4) 0.13522(19) 0.33935(18) 0.0308(8) Uani 1 1 d . . .
N2 N 0.1741(4) 0.2781(2) 0.16465(18) 0.0292(9) Uani 1 1 d . . .
N3 N 0.0354(3) 0.23102(18) 0.2847(2) 0.0230(7) Uani 1 1 d . . .
N4 N 0.2127(5) 0.3123(2) 0.3244(2) 0.0478(11) Uani 1 1 d . . .
C1 C -0.1122(4) 0.2123(3) 0.2859(3) 0.0312(9) Uani 1 1 d . . .
C2 C -0.1655(5) 0.2169(3) 0.1988(3) 0.0523(14) Uani 1 1 d . . .
H2A H -0.1184 0.1737 0.1655 0.078 Uiso 1 1 calc R . .
H2B H -0.1496 0.2754 0.1769 0.078 Uiso 1 1 calc R . .
H2C H -0.2625 0.2045 0.1985 0.078 Uiso 1 1 calc R . .
C3 C -0.1355(5) 0.1222(3) 0.3219(3) 0.0396(12) Uani 1 1 d . . .
H3A H -0.1004 0.1207 0.3771 0.059 Uiso 1 1 calc R . .
H3B H -0.0887 0.0784 0.2892 0.059 Uiso 1 1 calc R . .
H3C H -0.2323 0.1095 0.3225 0.059 Uiso 1 1 calc R . .
C4 C -0.1874(5) 0.2808(3) 0.3362(3) 0.0484(13) Uani 1 1 d . . .
H4A H -0.1554 0.2786 0.3921 0.073 Uiso 1 1 calc R . .
H4B H -0.2844 0.2685 0.3348 0.073 Uiso 1 1 calc R . .
H4C H -0.1705 0.3390 0.3139 0.073 Uiso 1 1 calc R . .
C5 C 0.3090(8) 0.3748(4) 0.3599(4) 0.039(6) Uani 0.60 1 d PDU A 1
C6 C 0.3057(3) 0.37164(17) 0.45370(17) 0.075(3) Uani 0.60 1 d PD A 1
H6A H 0.2150 0.3865 0.4727 0.113 Uiso 0.60 1 calc PR A 1
H6B H 0.3708 0.4136 0.4754 0.113 Uiso 0.60 1 calc PR A 1
H6C H 0.3293 0.3128 0.4720 0.113 Uiso 0.60 1 calc PR A 1
C7 C 0.4451(3) 0.35225(17) 0.32461(17) 0.083(3) Uani 0.60 1 d PRD A 1
H7A H 0.4403 0.3550 0.2656 0.125 Uiso 0.60 1 calc PR A 1
H7B H 0.4706 0.2932 0.3412 0.125 Uiso 0.60 1 calc PR A 1
H7C H 0.5126 0.3939 0.3441 0.125 Uiso 0.60 1 calc PR A 1
C8 C 0.2679(3) 0.47052(17) 0.33883(17) 0.065(3) Uani 0.60 1 d PRD A 1
H8A H 0.1798 0.4835 0.3628 0.097 Uiso 0.60 1 calc PR A 1
H8B H 0.2625 0.4772 0.2801 0.097 Uiso 0.60 1 calc PR A 1
H8C H 0.3355 0.5109 0.3604 0.097 Uiso 0.60 1 calc PR A 1
C51 C 0.3120(3) 0.37374(17) 0.36013(17) 0.078(15) Uani 0.40 1 d PRD A 2
C61 C 0.4177(3) 0.32020(17) 0.40951(17) 0.061(4) Uani 0.40 1 d PRD A 2
H61A H 0.4618 0.2778 0.3740 0.092 Uiso 0.40 1 calc PR A 2
H61B H 0.3721 0.2894 0.4535 0.092 Uiso 0.40 1 calc PR A 2
H61C H 0.4855 0.3599 0.4319 0.092 Uiso 0.40 1 calc PR A 2
C71 C 0.2413(3) 0.44042(17) 0.41336(17) 0.089(6) Uani 0.40 1 d PRDU A 2
H71A H 0.1756 0.4731 0.3812 0.134 Uiso 0.40 1 calc PR A 2
H71B H 0.3081 0.4808 0.4358 0.134 Uiso 0.40 1 calc PR A 2
H71C H 0.1946 0.4103 0.4574 0.134 Uiso 0.40 1 calc PR A 2
C81 C 0.4014(3) 0.41162(17) 0.28691(17) 0.071(5) Uani 0.40 1 d PRD A 2
H81A H 0.4418 0.3631 0.2570 0.106 Uiso 0.40 1 calc PR A 2
H81B H 0.4729 0.4490 0.3085 0.106 Uiso 0.40 1 calc PR A 2
H81C H 0.3438 0.4458 0.2507 0.106 Uiso 0.40 1 calc PR A 2
C9 C 0.2792(3) 0.06665(17) 0.39336(17) 0.0498(13) Uani 1 1 d R . .
C10 C 0.4217(3) 0.09148(17) 0.42100(17) 0.082(2) Uani 1 1 d R . .
H10A H 0.4798 0.0993 0.3738 0.123 Uiso 1 1 calc R . .
H10B H 0.4583 0.0450 0.4552 0.123 Uiso 1 1 calc R . .
H10C H 0.4181 0.1460 0.4518 0.123 Uiso 1 1 calc R . .
C11 C 0.2830(7) -0.0175(3) 0.3454(3) 0.0715(19) Uani 1 1 d . . .
H11A H 0.3412 -0.0099 0.2982 0.107 Uiso 1 1 calc R . .
H11B H 0.1916 -0.0324 0.3277 0.107 Uiso 1 1 calc R . .
H11C H 0.3186 -0.0645 0.3794 0.107 Uiso 1 1 calc R . .
C12 C 0.1886(6) 0.0545(3) 0.4680(3) 0.0608(17) Uani 1 1 d . . .
H12A H 0.0973 0.0387 0.4507 0.091 Uiso 1 1 calc R . .
H12B H 0.1854 0.1091 0.4988 0.091 Uiso 1 1 calc R . .
H12C H 0.2255 0.0080 0.5021 0.091 Uiso 1 1 calc R . .
C13 C 0.1960(6) 0.3186(3) 0.0845(3) 0.0416(13) Uani 1 1 d . . .
C14 C 0.2004(8) 0.2452(4) 0.0225(2) 0.083(2) Uani 1 1 d . . .
H14A H 0.1148 0.2132 0.0235 0.124 Uiso 1 1 calc R . .
H14B H 0.2745 0.2053 0.0355 0.124 Uiso 1 1 calc R . .
H14C H 0.2146 0.2700 -0.0313 0.124 Uiso 1 1 calc R . .
C15 C 0.3309(7) 0.3714(5) 0.0844(3) 0.090(3) Uani 1 1 d . . .
H15A H 0.3251 0.4189 0.1239 0.135 Uiso 1 1 calc R . .
H15B H 0.3464 0.3959 0.0306 0.135 Uiso 1 1 calc R . .
H15C H 0.4057 0.3326 0.0987 0.135 Uiso 1 1 calc R . .
C16 C 0.0792(7) 0.3808(4) 0.0629(3) 0.0672(18) Uani 1 1 d . . .
H16A H -0.0059 0.3482 0.0628 0.101 Uiso 1 1 calc R . .
H16B H 0.0949 0.4057 0.0093 0.101 Uiso 1 1 calc R . .
H16C H 0.0744 0.4278 0.1028 0.101 Uiso 1 1 calc R . .
C21 C 0.1251(6) 0.0449(3) 0.1514(3) 0.0575(16) Uani 1 1 d . . .
H21A H 0.1951 0.0124 0.1226 0.086 Uiso 1 1 calc R . .
H21B H 0.0582 0.0666 0.1128 0.086 Uiso 1 1 calc R . .
H21C H 0.0809 0.0063 0.1905 0.086 Uiso 1 1 calc R . .
C22 C 0.4389(5) 0.1454(4) 0.1863(3) 0.0641(16) Uani 1 1 d . . .
H22A H 0.4539 0.0951 0.1509 0.096 Uiso 1 1 calc R . .
H22B H 0.4903 0.1378 0.2363 0.096 Uiso 1 1 calc R . .
H22C H 0.4687 0.1987 0.1590 0.096 Uiso 1 1 calc R . .

loop_
_atom_site_aniso_label
_atom_site_aniso_U_11
_atom_site_aniso_U_22
_atom_site_aniso_U_33
_atom_site_aniso_U_23
_atom_site_aniso_U_13
_atom_site_aniso_U_12
Hf1 0.03905(11) 0.03138(8) 0.03140(9) 0.00079(10) 0.01453(10) 0.00797(9)
P1 0.0295(7) 0.0336(6) 0.0228(6) -0.0005(5) 0.0002(5) 0.0000(5)
P2 0.0298(7) 0.0262(6) 0.0276(5) 0.0000(5) -0.0009(5) -0.0004(5)
N1 0.033(2) 0.0334(19) 0.0261(16) 0.0017(14) -0.0019(18) 0.0010(18)
N2 0.030(3) 0.0353(19) 0.0223(17) 0.0032(16) 0.0047(16) -0.0015(17)
N3 0.0205(19) 0.0255(16) 0.0231(15) 0.0009(17) 0.0018(18) 0.0026(13)
N4 0.054(3) 0.054(2) 0.0356(19) 0.0117(18) -0.015(2) -0.030(2)
C1 0.021(2) 0.038(2) 0.035(2) -0.005(2) 0.005(2) -0.0005(18)
C2 0.032(3) 0.066(3) 0.058(3) 0.011(3) -0.017(3) -0.012(3)
C3 0.029(3) 0.044(3) 0.046(3) 0.003(2) 0.005(2) -0.007(2)
C4 0.023(3) 0.049(3) 0.074(3) 0.001(3) 0.013(3) 0.008(2)
C5 0.049(10) 0.031(7) 0.038(9) -0.006(7) 0.000(7) -0.005(7)
C6 0.095(9) 0.082(7) 0.048(5) -0.008(5) -0.031(6) -0.045(7)
C7 0.040(7) 0.094(8) 0.116(9) -0.037(8) -0.020(6) -0.014(7)
C8 0.060(7) 0.043(4) 0.091(7) -0.005(5) -0.037(6) -0.016(5)
C51 0.07(2) 0.11(2) 0.060(19) 0.044(15) -0.051(15) -0.077(17)
C61 0.047(10) 0.079(11) 0.058(9) -0.017(8) 0.004(8) -0.035(8)
C71 0.089(10) 0.077(8) 0.101(9) -0.026(7) -0.010(8) 0.007(7)
C81 0.043(9) 0.049(8) 0.120(13) -0.027(10) -0.035(11) -0.017(7)
C9 0.049(3) 0.051(3) 0.049(3) 0.010(2) -0.012(3) 0.017(3)
C10 0.040(4) 0.113(5) 0.092(5) 0.016(4) -0.031(4) 0.014(4)
C11 0.103(5) 0.045(3) 0.067(3) 0.007(3) -0.002(4) 0.030(4)
C12 0.077(5) 0.066(3) 0.040(3) 0.020(3) -0.008(3) 0.010(3)
C13 0.049(4) 0.045(3) 0.030(2) 0.013(2) 0.010(3) 0.003(3)
C14 0.141(7) 0.080(4) 0.026(2) 0.009(3) 0.025(4) 0.018(5)
C15 0.067(5) 0.129(6) 0.075(4) 0.052(4) 0.012(4) -0.027(4)
C16 0.081(5) 0.079(4) 0.041(3) 0.027(3) -0.005(3) 0.014(3)
C21 0.086(5) 0.043(3) 0.043(3) -0.012(3) 0.021(3) -0.003(3)
C22 0.047(4) 0.059(3) 0.087(4) 0.025(3) 0.031(3) 0.016(3)

loop_
_atom_type_symbol
_atom_type_description
_atom_type_scat_dispersion_real
_atom_type_scat_dispersion_imag
_atom_type_scat_source
C C 0.0033 0.0016 'International Tables Vol C Tables 4.2.6.8 and 6.1.1.4'
H H 0.0000 0.0000 'International Tables Vol C Tables 4.2.6.8 and 6.1.1.4'
Hf Hf -0.5830 6.1852 'International Tables Vol C Tables 4.2.6.8 and 6.1.1.4'
N N 0.0061 0.0033 'International Tables Vol C Tables 4.2.6.8 and 6.1.1.4'
P P 0.1023 0.0942 'International Tables Vol C Tables 4.2.6.8 and 6.1.1.4'

loop_
_geom_angle_atom_site_label_1
_geom_angle_atom_site_label_2
_geom_angle_atom_site_label_3
_geom_angle
N1 Hf1 N2 122.59(12)
N1 Hf1 C21 111.47(16)
N2 Hf1 C21 114.22(17)
N1 Hf1 C22 100.40(17)
N2 Hf1 C22 100.22(16)
C21 Hf1 C22 104.2(2)
N1 Hf1 N3 67.79(13)
N2 Hf1 N3 67.37(11)
C21 Hf1 N3 106.52(16)
C22 Hf1 N3 149.29(16)
N1 P1 N4 104.6(2)
N1 P1 N3 93.05(15)
N4 P1 N3 79.19(16)
N2 P2 N4 105.38(19)
N2 P2 N3 93.23(16)
N4 P2 N3 79.45(16)
C9 N1 P1 123.6(2)
C9 N1 Hf1 135.1(2)
P1 N1 Hf1 101.28(15)
C13 N2 P2 124.3(3)
C13 N2 Hf1 134.8(3)
P2 N2 Hf1 100.88(15)
C1 N3 P2 122.4(2)
C1 N3 P1 122.0(3)
P2 N3 P1 98.65(15)
C1 N3 Hf1 130.2(2)
P2 N3 Hf1 86.73(13)
P1 N3 Hf1 86.66(12)
C5 N4 C51 1.2(3)
C5 N4 P2 127.7(3)
C51 N4 P2 128.5(2)
C5 N4 P1 126.5(3)
C51 N4 P1 126.2(2)
P2 N4 P1 101.8(2)
N3 C1 C3 109.2(3)
N3 C1 C4 110.7(3)
C3 C1 C4 109.5(4)
N3 C1 C2 108.4(4)
C3 C1 C2 110.9(4)
C4 C1 C2 108.2(4)
C1 C2 H2A 109.5
C1 C2 H2B 109.5
H2A C2 H2B 109.5
C1 C2 H2C 109.5
H2A C2 H2C 109.5
H2B C2 H2C 109.5
C1 C3 H3A 109.5
C1 C3 H3B 109.5
H3A C3 H3B 109.5
C1 C3 H3C 109.5
H3A C3 H3C 109.5
H3B C3 H3C 109.5
C1 C4 H4A 109.5
C1 C4 H4B 109.5
H4A C4 H4B 109.5
C1 C4 H4C 109.5
H4A C4 H4C 109.5
H4B C4 H4C 109.5
N4 C5 C7 106.0(4)
N4 C5 C6 111.4(5)
C7 C5 C6 113.5(5)
N4 C5 C8 110.6(5)
C7 C5 C8 111.2(4)
C6 C5 C8 104.3(4)
C5 C6 H6A 109.5
C5 C6 H6B 109.5
H6A C6 H6B 109.5
C5 C6 H6C 109.5
H6A C6 H6C 109.5
H6B C6 H6C 109.5
C5 C7 H7A 109.5
C5 C7 H7B 109.5
H7A C7 H7B 109.5
C5 C7 H7C 109.5
H7A C7 H7C 109.5
H7B C7 H7C 109.5
C5 C8 H8A 109.5
C5 C8 H8B 109.5
H8A C8 H8B 109.5
C5 C8 H8C 109.5
H8A C8 H8C 109.5
H8B C8 H8C 109.5
N4 C51 C71 110.6(2)
N4 C51 C61 108.68(19)
C71 C51 C61 111.0
N4 C51 C81 107.00(19)
C71 C51 C81 116.7
C61 C51 C81 102.4
C51 C61 H61A 109.5
C51 C61 H61B 109.5
H61A C61 H61B 109.5
C51 C61 H61C 109.5
H61A C61 H61C 109.5
H61B C61 H61C 109.5
C51 C71 H71A 109.5
C51 C71 H71B 109.5
H71A C71 H71B 109.5
C51 C71 H71C 109.5
H71A C71 H71C 109.5
H71B C71 H71C 109.5
C51 C81 H81A 109.5
C51 C81 H81B 109.5
H81A C81 H81B 109.5
C51 C81 H81C 109.5
H81A C81 H81C 109.5
H81B C81 H81C 109.5
N1 C9 C11 107.1(3)
N1 C9 C10 110.80(18)
C11 C9 C10 110.2(3)
N1 C9 C12 110.2(3)
C11 C9 C12 109.5(4)
C10 C9 C12 109.1(2)
C9 C10 H10A 109.5
C9 C10 H10B 109.5
H10A C10 H10B 109.5
C9 C10 H10C 109.5
H10A C10 H10C 109.5
H10B C10 H10C 109.5
C9 C11 H11A 109.5
C9 C11 H11B 109.5
H11A C11 H11B 109.5
C9 C11 H11C 109.5
H11A C11 H11C 109.5
H11B C11 H11C 109.5
C9 C12 H12A 109.5
C9 C12 H12B 109.5
H12A C12 H12B 109.5
C9 C12 H12C 109.5
H12A C12 H12C 109.5
H12B C12 H12C 109.5
N2 C13 C14 107.4(3)
N2 C13 C16 111.0(4)
C14 C13 C16 108.7(4)
N2 C13 C15 110.1(4)
C14 C13 C15 110.9(5)
C16 C13 C15 108.8(4)
C13 C14 H14A 109.5
C13 C14 H14B 109.5
H14A C14 H14B 109.5
C13 C14 H14C 109.5
H14A C14 H14C 109.5
H14B C14 H14C 109.5
C13 C15 H15A 109.5
C13 C15 H15B 109.5
H15A C15 H15B 109.5
C13 C15 H15C 109.5
H15A C15 H15C 109.5
H15B C15 H15C 109.5
C13 C16 H16A 109.5
C13 C16 H16B 109.5
H16A C16 H16B 109.5
C13 C16 H16C 109.5
H16A C16 H16C 109.5
H16B C16 H16C 109.5
Hf1 C21 H21A 109.5
Hf1 C21 H21B 109.5
H21A C21 H21B 109.5
Hf1 C21 H21C 109.5
H21A C21 H21C 109.5
H21B C21 H21C 109.5
Hf1 C22 H22A 109.5
Hf1 C22 H22B 109.5
H22A C22 H22B 109.5
Hf1 C22 H22C 109.5
H22A C22 H22C 109.5
H22B C22 H22C 109.5

loop_
_geom_bond_atom_site_label_1
_geom_bond_atom_site_label_2
_geom_bond_distance
Hf1 N1 2.078(3)
Hf1 N2 2.097(3)
Hf1 C21 2.207(5)
Hf1 C22 2.254(5)
Hf1 N3 2.428(3)
P1 N1 1.698(3)
P1 N4 1.748(4)
P1 N3 1.787(3)
P2 N2 1.688(3)
P2 N4 1.741(4)
P2 N3 1.785(3)
N1 C9 1.493(4)
N2 C13 1.482(5)
N3 C1 1.492(5)
N4 C5 1.474(8)
N4 C51 1.485(5)
C1 C3 1.522(5)
C1 C4 1.534(6)
C1 C2 1.540(6)
C2 H2A 0.9800
C2 H2B 0.9800
C2 H2C 0.9800
C3 H3A 0.9800
C3 H3B 0.9800
C3 H3C 0.9800
C4 H4A 0.9800
C4 H4B 0.9800
C4 H4C 0.9800
C5 C7 1.511(7)
C5 C6 1.557(7)
C5 C8 1.562(6)
C6 H6A 0.9800
C6 H6B 0.9800
C6 H6C 0.9800
C7 H7A 0.9800
C7 H7B 0.9800
C7 H7C 0.9800
C8 H8A 0.9800
C8 H8B 0.9800
C8 H8C 0.9800
C51 C71 1.5214
C51 C61 1.5631
C51 C81 1.6117
C61 H61A 0.9800
C61 H61B 0.9800
C61 H61C 0.9800
C71 H71A 0.9800
C71 H71B 0.9800
C71 H71C 0.9800
C81 H81A 0.9800
C81 H81B 0.9800
C81 H81C 0.9800
C9 C11 1.515(5)
C9 C10 1.5340
C9 C12 1.541(6)
C10 H10A 0.9800
C10 H10B 0.9800
C10 H10C 0.9800
C11 H11A 0.9800
C11 H11B 0.9800
C11 H11C 0.9800
C12 H12A 0.9800
C12 H12B 0.9800
C12 H12C 0.9800
C13 C14 1.525(6)
C13 C16 1.542(7)
C13 C15 1.563(8)
C14 H14A 0.9800
C14 H14B 0.9800
C14 H14C 0.9800
C15 H15A 0.9800
C15 H15B 0.9800
C15 H15C 0.9800
C16 H16A 0.9800
C16 H16B 0.9800
C16 H16C 0.9800
C21 H21A 0.9800
C21 H21B 0.9800
C21 H21C 0.9800
C22 H22A 0.9800
C22 H22B 0.9800
C22 H22C 0.9800
